data_7222043
loop_
_publ_author_name
'Gu, Jinzhong'
'Cui, Yanhui'
'Wu, Jiang'
'Kirillov, Alexander M.'

_publ_section_title
;
 A series of mixed-ligand 2D and 3D coordination polymers assembled from a
 novel multifunctional pyridine-tricarboxylate building block:
 hydrothermal syntheses, structural and topological diversity, and
 magnetic and luminescent properties
;
_journal_name_full 'RSC Adv.'
_journal_paper_doi 10.1039/C5RA13582F
_journal_year 2015
_chemical_formula_sum 'C32 H23 Cd2 N13 O6'
_chemical_formula_weight 910.43
_chemical_name_systematic
; 
 ? 
;
_space_group_IT_number 15
_symmetry_cell_setting monoclinic
_symmetry_space_group_name_Hall '-I 2ya'
_symmetry_space_group_name_H-M 'I 1 2/a 1'
_atom_sites_solution_hydrogens geom
_atom_sites_solution_primary direct
_atom_sites_solution_secondary difmap
_audit_creation_method SHELXL-97
_audit_update_record
;
2015-07-24 deposited with the CCDC.
2015-09-07 downloaded from the CCDC.
;
_cell_angle_alpha 90.00
_cell_angle_beta 112.448(5)
_cell_angle_gamma 90.00
_cell_formula_units_Z 8
_cell_length_a 29.1344(11)
_cell_length_b 8.6686(3)
_cell_length_c 31.9584(14)
_cell_measurement_temperature 294(2)
_cell_volume 7459.7(6)
_computing_cell_refinement 'Bruker SAINT'
_computing_data_collection 'Bruker APEX2'
_computing_data_reduction 'Bruker SAINT'
_computing_molecular_graphics 'Bruker SHELXTL'
_computing_publication_material 'Bruker SHELXTL'
_computing_structure_refinement 'SHELXL-97 (Sheldrick, 2008)'
_computing_structure_solution 'SHELXS-97 (Sheldrick, 2008)'
_diffrn_ambient_temperature 294(2)
_diffrn_measured_fraction_theta_full 0.991
_diffrn_measured_fraction_theta_max 0.991
_diffrn_measurement_device_type 'Bruker APE-II CCD'
_diffrn_measurement_method '\f and \w scans'
_diffrn_radiation_monochromator graphite
_diffrn_radiation_source 'fine-focus sealed tube'
_diffrn_radiation_type MoK\a
_diffrn_radiation_wavelength 0.71073
_diffrn_reflns_av_R_equivalents 0.0327
_diffrn_reflns_av_sigmaI/netI 0.0532
_diffrn_reflns_limit_h_max 34
_diffrn_reflns_limit_h_min -29
_diffrn_reflns_limit_k_max 10
_diffrn_reflns_limit_k_min -6
_diffrn_reflns_limit_l_max 21
_diffrn_reflns_limit_l_min -38
_diffrn_reflns_number 13074
_diffrn_reflns_theta_full 25.10
_diffrn_reflns_theta_max 25.10
_diffrn_reflns_theta_min 3.48
_exptl_absorpt_coefficient_mu 1.200
_exptl_absorpt_correction_T_max 0.7953
_exptl_absorpt_correction_T_min 0.7299
_exptl_absorpt_correction_type multi-scan
_exptl_crystal_colour colourless
_exptl_crystal_density_diffrn 1.621
_exptl_crystal_density_method 'not measured'
_exptl_crystal_description block
_exptl_crystal_F_000 3600
_exptl_crystal_size_max 0.28
_exptl_crystal_size_mid 0.22
_exptl_crystal_size_min 0.20
_platon_squeeze_details
;
;
_refine_diff_density_max 3.300
_refine_diff_density_min -0.608
_refine_diff_density_rms 0.143
_refine_ls_extinction_method none
_refine_ls_goodness_of_fit_ref 1.036
_refine_ls_hydrogen_treatment mixed
_refine_ls_matrix_type full
_refine_ls_number_parameters 478
_refine_ls_number_reflns 6595
_refine_ls_number_restraints 0
_refine_ls_restrained_S_all 1.036
_refine_ls_R_factor_all 0.0715
_refine_ls_R_factor_gt 0.0541
_refine_ls_shift/su_max 0.000
_refine_ls_shift/su_mean 0.000
_refine_ls_structure_factor_coef Fsqd
_refine_ls_weighting_details 'calc w=1/[\s^2^(Fo^2^)+(0.0906P)^2^+55.2275P] where P=(Fo^2^+2Fc^2^)/3'
_refine_ls_weighting_scheme calc
_refine_ls_wR_factor_gt 0.1538
_refine_ls_wR_factor_ref 0.1725
_reflns_number_gt 5159
_reflns_number_total 6595
_reflns_threshold_expression >2sigma(I)
_cod_data_source_file c5ra13582f2.cif
_cod_data_source_block 218_5_cd2
_cod_depositor_comments
;
The following automatic conversions were performed:

'_symmetry_cell_setting' value 'Monoclinic' changed to 'monoclinic'
according to
/usr/data/users/saulius/crontab/automatic-downloads/rss-feeds/RSC/lib/dictionaries/cif_core.dic
dictionary named 'cif_core.dic' version 2.4.2 from 2011-04-26.

Automatic conversion script
Id: cif_fix_values 3271 2015-04-21 07:52:19Z andrius 
;
_cod_original_cell_volume 7459.6(5)
_cod_original_sg_symbol_H-M I2/a
_cod_database_code 7222043

loop_
_symmetry_equiv_pos_as_xyz
'x, y, z'
'-x+1/2, y, -z'
'x+1/2, y+1/2, z+1/2'
'-x+1, y+1/2, -z+1/2'
'-x, -y, -z'
'x-1/2, -y, z'
'-x+1/2, -y+1/2, -z+1/2'
'x, -y+1/2, z+1/2'

loop_
_atom_site_label
_atom_site_type_symbol
_atom_site_fract_x
_atom_site_fract_y
_atom_site_fract_z
_atom_site_U_iso_or_equiv
_atom_site_adp_type
_atom_site_occupancy
_atom_site_symmetry_multiplicity
_atom_site_calc_flag
_atom_site_refinement_flags
Cd1 Cd 0.057129(18) 0.12760(6) 0.121982(16) 0.03358(18) Uani 1 1 d .
Cd2 Cd 0.157064(18) -0.23488(6) 0.318228(17) 0.03711(18) Uani 1 1 d .
O1 O 0.2665(2) 0.5891(9) 0.1319(3) 0.085(2) Uani 1 1 d .
O2 O 0.27291(18) 0.6919(7) 0.19619(19) 0.0547(15) Uani 1 1 d .
O3 O 0.0991(2) 0.3967(7) 0.02844(19) 0.0599(16) Uani 1 1 d .
O4 O 0.05177(19) 0.2996(6) 0.06167(16) 0.0449(12) Uani 1 1 d .
O5 O -0.10680(19) 0.3007(7) 0.14538(18) 0.0473(13) Uani 1 1 d .
O6 O -0.12383(19) 0.5496(7) 0.1416(2) 0.0608(16) Uani 1 1 d .
N1 N 0.02770(19) 0.3603(6) 0.13656(19) 0.0315(12) Uani 1 1 d .
N2 N 0.1400(2) 0.1080(7) 0.1695(2) 0.0402(14) Uani 1 1 d .
N3 N 0.05862(19) 0.0050(6) 0.18644(18) 0.0335(12) Uani 1 1 d .
N4 N 0.1950(2) 0.0015(7) 0.2302(2) 0.0477(16) Uani 1 1 d .
H4 H 0.2072 -0.0485 0.2553 0.057 Uiso 1 1 calc R
N5 N 0.1052(2) -0.1020(7) 0.25357(19) 0.0355(13) Uani 1 1 d .
N6 N -0.0284(2) 0.0291(7) 0.0802(2) 0.0429(14) Uani 1 1 d .
N7 N 0.0620(2) -0.0619(7) 0.07386(19) 0.0388(13) Uani 1 1 d .
N8 N -0.0712(2) -0.1487(7) 0.0304(2) 0.0441(15) Uani 1 1 d .
H8 H -0.0780 -0.2211 0.0105 0.053 Uiso 1 1 calc R
N9 N 0.0255(2) -0.2143(7) 0.0161(2) 0.0420(14) Uani 1 1 d .
H9 H 0.0026 -0.2644 -0.0048 0.050 Uiso 1 1 calc R
N10 N 0.1177(3) -0.4707(7) 0.2888(2) 0.0494(16) Uani 1 1 d .
N11 N 0.1985(3) -0.4386(11) 0.3703(3) 0.067(2) Uani 1 1 d .
N12 N 0.1082(3) -0.7189(8) 0.2986(3) 0.068(2) Uani 1 1 d .
H12 H 0.1135 -0.8087 0.3110 0.082 Uiso 1 1 calc R
N13 N 0.1992(4) -0.6819(14) 0.3880(4) 0.115(4) Uani 1 1 d .
H13 H 0.1916 -0.7783 0.3864 0.138 Uiso 1 1 calc R
C1 C 0.2481(3) 0.6222(9) 0.1590(3) 0.0475(19) Uani 1 1 d .
C2 C 0.1947(2) 0.5887(8) 0.1503(2) 0.0375(16) Uani 1 1 d .
C3 C 0.1649(3) 0.5088(8) 0.1120(2) 0.0389(16) Uani 1 1 d .
H3 H 0.1782 0.4780 0.0911 0.047 Uiso 1 1 calc R
C4 C 0.1157(2) 0.4731(8) 0.1038(2) 0.0319(14) Uani 1 1 d .
C5 C 0.0869(3) 0.3841(8) 0.0615(2) 0.0352(15) Uani 1 1 d .
C6 C 0.0956(2) 0.5246(8) 0.1348(2) 0.0324(14) Uani 1 1 d .
C7 C 0.1251(3) 0.6079(8) 0.1725(2) 0.0410(17) Uani 1 1 d .
H7 H 0.1116 0.6447 0.1927 0.049 Uiso 1 1 calc R
C8 C 0.1751(3) 0.6373(9) 0.1805(3) 0.0431(18) Uani 1 1 d .
H8A H 0.1950 0.6899 0.2065 0.052 Uiso 1 1 calc R
C9 C 0.0433(2) 0.5029(8) 0.1314(2) 0.0288(14) Uani 1 1 d .
C10 C -0.0170(3) 0.3467(8) 0.1394(2) 0.0356(15) Uani 1 1 d .
H10 H -0.0272 0.2490 0.1443 0.043 Uiso 1 1 calc R
C11 C -0.0487(2) 0.4697(8) 0.1355(2) 0.0321(14) Uani 1 1 d .
C12 C -0.0974(2) 0.4387(9) 0.1405(2) 0.0396(17) Uani 1 1 d .
C13 C -0.0329(2) 0.6130(8) 0.1298(2) 0.0363(16) Uani 1 1 d .
H13A H -0.0534 0.6981 0.1266 0.044 Uiso 1 1 calc R
C14 C 0.0142(3) 0.6309(8) 0.1287(2) 0.0381(16) Uani 1 1 d .
H14 H 0.0259 0.7288 0.1263 0.046 Uiso 1 1 calc R
C15 C 0.0272(3) -0.0554(9) 0.2050(2) 0.0405(16) Uani 1 1 d .
H15 H -0.0073 -0.0520 0.1923 0.049 Uiso 1 1 calc R
C16 C 0.0551(3) -0.1213(8) 0.2453(2) 0.0416(17) Uani 1 1 d .
H16 H 0.0426 -0.1716 0.2644 0.050 Uiso 1 1 calc R
C17 C 0.1047(2) -0.0254(8) 0.2173(2) 0.0332(15) Uani 1 1 d .
C18 C 0.1465(2) 0.0268(8) 0.2063(2) 0.0333(15) Uani 1 1 d .
C19 C 0.2213(3) 0.0679(12) 0.2081(3) 0.065(3) Uani 1 1 d .
H19 H 0.2557 0.0691 0.2171 0.078 Uiso 1 1 calc R
C20 C 0.1872(3) 0.1329(10) 0.1700(3) 0.055(2) Uani 1 1 d .
H20 H 0.1945 0.1853 0.1479 0.066 Uiso 1 1 calc R
C21 C -0.0773(3) 0.0249(9) 0.0767(3) 0.0476(19) Uani 1 1 d .
H21 H -0.0904 0.0877 0.0930 0.057 Uiso 1 1 calc R
C22 C -0.1032(3) -0.0823(10) 0.0464(3) 0.053(2) Uani 1 1 d .
H22 H -0.1366 -0.1062 0.0382 0.063 Uiso 1 1 calc R
C23 C -0.0269(3) -0.0811(8) 0.0510(2) 0.0385(16) Uani 1 1 d .
C24 C 0.0190(3) -0.1180(7) 0.0464(2) 0.0325(15) Uani 1 1 d .
C25 C 0.0751(3) -0.2177(9) 0.0246(3) 0.0463(18) Uani 1 1 d .
H25 H 0.0906 -0.2736 0.0089 0.056 Uiso 1 1 calc R
C26 C 0.0971(3) -0.1243(9) 0.0602(3) 0.0465(18) Uani 1 1 d .
H26 H 0.1310 -0.1049 0.0735 0.056 Uiso 1 1 calc R
C27 C 0.0765(4) -0.5274(10) 0.2523(3) 0.058(2) Uani 1 1 d .
H27 H 0.0559 -0.4697 0.2278 0.070 Uiso 1 1 calc R
C28 C 0.0719(4) -0.6804(12) 0.2587(4) 0.074(3) Uani 1 1 d .
H28 H 0.0481 -0.7465 0.2393 0.089 Uiso 1 1 calc R
C29 C 0.1350(3) -0.5881(10) 0.3155(3) 0.055(2) Uani 1 1 d .
C30 C 0.1765(4) -0.5708(12) 0.3568(4) 0.070(3) Uani 1 1 d .
C31 C 0.2356(6) -0.611(2) 0.4219(5) 0.128(6) Uani 1 1 d .
H31 H 0.2569 -0.6566 0.4485 0.154 Uiso 1 1 calc R
C32 C 0.2358(5) -0.4662(18) 0.4111(5) 0.105(4) Uani 1 1 d .
H32 H 0.2581 -0.3926 0.4287 0.126 Uiso 1 1 calc R

loop_
_atom_site_aniso_label
_atom_site_aniso_U_11
_atom_site_aniso_U_22
_atom_site_aniso_U_33
_atom_site_aniso_U_23
_atom_site_aniso_U_13
_atom_site_aniso_U_12
Cd1 0.0348(3) 0.0314(3) 0.0347(3) -0.0025(2) 0.0134(2) 0.0004(2)
Cd2 0.0271(3) 0.0434(3) 0.0430(3) 0.0003(2) 0.0158(2) -0.0017(2)
O1 0.048(4) 0.121(6) 0.105(6) -0.043(5) 0.049(4) -0.028(4)
O2 0.027(3) 0.073(4) 0.055(3) 0.014(3) 0.006(2) -0.012(3)
O3 0.078(4) 0.067(4) 0.050(3) -0.026(3) 0.042(3) -0.033(3)
O4 0.051(3) 0.053(3) 0.030(2) -0.008(2) 0.015(2) -0.019(3)
O5 0.041(3) 0.053(3) 0.058(3) -0.010(3) 0.030(3) -0.011(3)
O6 0.034(3) 0.059(4) 0.091(5) -0.016(3) 0.025(3) 0.011(3)
N1 0.028(3) 0.029(3) 0.041(3) -0.004(2) 0.018(2) -0.006(2)
N2 0.036(3) 0.042(4) 0.043(3) 0.006(3) 0.016(3) -0.001(3)
N3 0.027(3) 0.034(3) 0.039(3) -0.004(2) 0.011(2) -0.003(2)
N4 0.038(3) 0.053(4) 0.049(4) 0.012(3) 0.013(3) 0.001(3)
N5 0.028(3) 0.040(3) 0.041(3) 0.003(3) 0.016(3) -0.002(2)
N6 0.045(4) 0.042(4) 0.042(3) -0.003(3) 0.017(3) 0.000(3)
N7 0.042(3) 0.041(3) 0.037(3) -0.004(3) 0.019(3) 0.001(3)
N8 0.045(4) 0.048(4) 0.037(3) -0.017(3) 0.013(3) -0.011(3)
N9 0.049(4) 0.038(3) 0.036(3) -0.005(3) 0.012(3) 0.000(3)
N10 0.062(4) 0.037(4) 0.055(4) 0.002(3) 0.029(4) -0.005(3)
N11 0.045(4) 0.085(6) 0.062(5) 0.015(4) 0.009(4) 0.011(4)
N12 0.085(6) 0.037(4) 0.096(6) 0.007(4) 0.049(5) -0.002(4)
N13 0.100(8) 0.104(8) 0.116(9) 0.065(7) 0.012(7) 0.008(7)
C1 0.029(4) 0.054(5) 0.058(5) 0.006(4) 0.015(4) -0.002(3)
C2 0.029(3) 0.037(4) 0.049(4) 0.001(3) 0.016(3) -0.006(3)
C3 0.040(4) 0.038(4) 0.047(4) 0.000(3) 0.025(3) -0.001(3)
C4 0.032(3) 0.033(4) 0.035(3) -0.005(3) 0.018(3) -0.009(3)
C5 0.039(4) 0.032(4) 0.039(4) -0.005(3) 0.020(3) -0.005(3)
C6 0.029(3) 0.035(4) 0.035(3) -0.002(3) 0.014(3) -0.001(3)
C7 0.038(4) 0.047(4) 0.045(4) -0.019(3) 0.022(3) -0.013(3)
C8 0.036(4) 0.047(4) 0.047(4) -0.016(4) 0.017(3) -0.015(3)
C9 0.024(3) 0.036(4) 0.026(3) -0.004(3) 0.009(3) -0.008(3)
C10 0.038(4) 0.029(4) 0.045(4) -0.006(3) 0.022(3) -0.009(3)
C11 0.025(3) 0.040(4) 0.031(3) -0.006(3) 0.010(3) -0.004(3)
C12 0.027(3) 0.053(5) 0.038(4) -0.011(3) 0.011(3) -0.004(3)
C13 0.026(3) 0.035(4) 0.046(4) 0.003(3) 0.010(3) 0.005(3)
C14 0.044(4) 0.026(4) 0.045(4) 0.004(3) 0.018(3) -0.004(3)
C15 0.037(4) 0.046(4) 0.040(4) -0.005(3) 0.016(3) -0.004(3)
C16 0.036(4) 0.046(4) 0.043(4) 0.009(3) 0.014(3) 0.000(3)
C17 0.035(4) 0.029(3) 0.033(3) -0.004(3) 0.011(3) -0.001(3)
C18 0.024(3) 0.034(4) 0.040(4) -0.001(3) 0.011(3) -0.002(3)
C19 0.034(4) 0.079(6) 0.086(7) 0.024(6) 0.027(5) -0.001(4)
C20 0.035(4) 0.065(6) 0.070(6) 0.023(5) 0.027(4) 0.001(4)
C21 0.041(4) 0.052(5) 0.052(5) -0.013(4) 0.020(4) 0.003(4)
C22 0.041(4) 0.063(5) 0.054(5) -0.015(4) 0.017(4) -0.005(4)
C23 0.047(4) 0.036(4) 0.031(3) -0.004(3) 0.012(3) -0.002(3)
C24 0.039(4) 0.028(3) 0.027(3) 0.000(3) 0.009(3) 0.003(3)
C25 0.055(5) 0.042(4) 0.047(4) 0.000(4) 0.025(4) 0.012(4)
C26 0.040(4) 0.046(5) 0.052(5) -0.006(4) 0.016(4) 0.002(3)
C27 0.075(6) 0.046(5) 0.059(5) -0.008(4) 0.033(5) -0.015(4)
C28 0.089(8) 0.057(6) 0.087(8) -0.023(6) 0.047(7) -0.023(6)
C29 0.066(6) 0.046(5) 0.055(5) 0.012(4) 0.027(5) 0.012(4)
C30 0.082(7) 0.057(6) 0.082(7) 0.023(5) 0.043(6) 0.011(5)
C31 0.101(11) 0.152(16) 0.096(10) 0.060(11) -0.001(9) 0.006(10)
C32 0.084(9) 0.104(10) 0.094(9) 0.017(8) -0.002(7) -0.006(8)

loop_
_atom_type_symbol
_atom_type_description
_atom_type_scat_dispersion_real
_atom_type_scat_dispersion_imag
_atom_type_scat_source
C C 0.0033 0.0016 'International Tables Vol C Tables 4.2.6.8 and 6.1.1.4'
H H 0.0000 0.0000 'International Tables Vol C Tables 4.2.6.8 and 6.1.1.4'
N N 0.0061 0.0033 'International Tables Vol C Tables 4.2.6.8 and 6.1.1.4'
O O 0.0106 0.0060 'International Tables Vol C Tables 4.2.6.8 and 6.1.1.4'
Cd Cd -0.8075 1.2024 'International Tables Vol C Tables 4.2.6.8 and 6.1.1.4'

loop_
_geom_angle_atom_site_label_1
_geom_angle_atom_site_label_2
_geom_angle_atom_site_label_3
_geom_angle
_geom_angle_site_symmetry_1
_geom_angle_site_symmetry_3
N7 Cd1 N3 106.5(2) . .
N7 Cd1 N1 152.3(2) . .
N3 Cd1 N1 95.98(19) . .
N7 Cd1 N2 94.1(2) . .
N3 Cd1 N2 73.77(19) . .
N1 Cd1 N2 107.8(2) . .
N7 Cd1 O4 84.7(2) . .
N3 Cd1 O4 168.62(19) . .
N1 Cd1 O4 72.73(19) . .
N2 Cd1 O4 107.75(19) . .
N7 Cd1 N6 72.5(2) . .
N3 Cd1 N6 89.72(19) . .
N1 Cd1 N6 92.03(19) . .
N2 Cd1 N6 155.1(2) . .
O4 Cd1 N6 92.14(18) . .
O5 Cd2 O2 154.7(2) 4_445 7
O5 Cd2 N5 93.51(19) 4_445 .
O2 Cd2 N5 93.86(18) 7 .
O5 Cd2 N10 90.7(2) 4_445 .
O2 Cd2 N10 113.3(2) 7 .
N5 Cd2 N10 91.3(2) . .
O5 Cd2 N11 89.8(2) 4_445 .
O2 Cd2 N11 90.5(2) 7 .
N5 Cd2 N11 162.3(3) . .
N10 Cd2 N11 71.3(3) . .
O5 Cd2 O1 101.5(2) 4_445 7
O2 Cd2 O1 53.6(2) 7 7
N5 Cd2 O1 115.3(2) . 7
N10 Cd2 O1 149.6(3) . 7
N11 Cd2 O1 80.9(3) . 7
O5 Cd2 C1 127.6(2) 4_445 7
O2 Cd2 C1 27.5(2) 7 7
N5 Cd2 C1 107.6(2) . 7
N10 Cd2 C1 134.4(2) . 7
N11 Cd2 C1 83.7(3) . 7
O1 Cd2 C1 26.1(2) 7 7
C1 O1 Cd2 87.4(5) . 7
C1 O2 Cd2 97.0(5) . 7
C5 O4 Cd1 124.2(5) . .
C12 O5 Cd2 114.8(4) . 4_455
C10 N1 C9 118.0(6) . .
C10 N1 Cd1 112.4(4) . .
C9 N1 Cd1 127.4(4) . .
C18 N2 C20 105.6(6) . .
C18 N2 Cd1 112.5(4) . .
C20 N2 Cd1 140.9(5) . .
C17 N3 C15 104.5(6) . .
C17 N3 Cd1 114.6(4) . .
C15 N3 Cd1 140.9(5) . .
C18 N4 C19 108.4(6) . .
C18 N4 H4 125.8 . .
C19 N4 H4 125.8 . .
C17 N5 C16 103.4(6) . .
C17 N5 Cd2 143.3(4) . .
C16 N5 Cd2 112.7(4) . .
C23 N6 C21 103.2(6) . .
C23 N6 Cd1 109.1(5) . .
C21 N6 Cd1 147.2(5) . .
C24 N7 C26 106.1(6) . .
C24 N7 Cd1 115.1(4) . .
C26 N7 Cd1 138.0(5) . .
C23 N8 C22 107.5(6) . .
C23 N8 H8 126.3 . .
C22 N8 H8 126.3 . .
C24 N9 C25 107.4(6) . .
C24 N9 H9 126.3 . .
C25 N9 H9 126.3 . .
C29 N10 C27 105.4(7) . .
C29 N10 Cd2 114.1(6) . .
C27 N10 Cd2 140.0(6) . .
C30 N11 C32 106.0(10) . .
C30 N11 Cd2 111.2(6) . .
C32 N11 Cd2 142.7(9) . .
C28 N12 C29 106.9(8) . .
C28 N12 H12 126.5 . .
C29 N12 H12 126.5 . .
C31 N13 C30 106.1(12) . .
C31 N13 H13 126.9 . .
C30 N13 H13 126.9 . .
O1 C1 O2 121.8(7) . .
O1 C1 C2 122.0(8) . .
O2 C1 C2 116.2(7) . .
O1 C1 Cd2 66.5(4) . 7
O2 C1 Cd2 55.5(4) . 7
C2 C1 Cd2 169.3(6) . 7
C8 C2 C3 119.4(6) . .
C8 C2 C1 119.5(7) . .
C3 C2 C1 121.1(7) . .
C2 C3 C4 122.1(6) . .
C2 C3 H3 119.0 . .
C4 C3 H3 119.0 . .
C3 C4 C6 118.4(6) . .
C3 C4 C5 117.7(6) . .
C6 C4 C5 123.9(6) . .
O3 C5 O4 123.5(6) . .
O3 C5 C4 118.5(6) . .
O4 C5 C4 117.9(6) . .
C7 C6 C4 119.4(6) . .
C7 C6 C9 113.9(6) . .
C4 C6 C9 126.7(6) . .
C6 C7 C8 120.6(6) . .
C6 C7 H7 119.7 . .
C8 C7 H7 119.7 . .
C2 C8 C7 120.0(7) . .
C2 C8 H8A 120.0 . .
C7 C8 H8A 120.0 . .
N1 C9 C14 121.1(6) . .
N1 C9 C6 119.2(6) . .
C14 C9 C6 119.2(6) . .
N1 C10 C11 123.7(6) . .
N1 C10 H10 118.1 . .
C11 C10 H10 118.1 . .
C13 C11 C10 117.9(6) . .
C13 C11 C12 123.7(6) . .
C10 C11 C12 118.3(6) . .
O6 C12 O5 124.8(7) . .
O6 C12 C11 118.9(7) . .
O5 C12 C11 116.2(6) . .
C11 C13 C14 119.3(6) . .
C11 C13 H13A 120.3 . .
C14 C13 H13A 120.3 . .
C9 C14 C13 119.8(6) . .
C9 C14 H14 120.1 . .
C13 C14 H14 120.1 . .
C16 C15 N3 108.3(6) . .
C16 C15 H15 125.8 . .
N3 C15 H15 125.8 . .
C15 C16 N5 109.6(6) . .
C15 C16 H16 125.2 . .
N5 C16 H16 125.2 . .
N5 C17 N3 114.2(6) . .
N5 C17 C18 129.0(6) . .
N3 C17 C18 116.8(6) . .
N2 C18 N4 110.9(6) . .
N2 C18 C17 121.9(6) . .
N4 C18 C17 127.2(6) . .
N4 C19 C20 106.1(7) . .
N4 C19 H19 126.9 . .
C20 C19 H19 126.9 . .
C19 C20 N2 108.9(7) . .
C19 C20 H20 125.5 . .
N2 C20 H20 125.5 . .
C22 C21 N6 110.6(7) . .
C22 C21 H21 124.7 . .
N6 C21 H21 124.7 . .
C21 C22 N8 106.8(7) . .
C21 C22 H22 126.6 . .
N8 C22 H22 126.6 . .
N8 C23 N6 111.9(6) . .
N8 C23 C24 127.7(6) . .
N6 C23 C24 120.3(6) . .
N7 C24 N9 110.5(6) . .
N7 C24 C23 122.4(6) . .
N9 C24 C23 127.1(6) . .
C26 C25 N9 106.4(7) . .
C26 C25 H25 126.8 . .
N9 C25 H25 126.8 . .
C25 C26 N7 109.7(7) . .
C25 C26 H26 125.2 . .
N7 C26 H26 125.2 . .
C28 C27 N10 108.6(9) . .
C28 C27 H27 125.7 . .
N10 C27 H27 125.7 . .
N12 C28 C27 107.2(9) . .
N12 C28 H28 126.4 . .
C27 C28 H28 126.4 . .
N10 C29 N12 111.7(8) . .
N10 C29 C30 120.5(9) . .
N12 C29 C30 127.7(8) . .
N11 C30 N13 109.8(11) . .
N11 C30 C29 122.6(9) . .
N13 C30 C29 127.6(11) . .
C32 C31 N13 108.2(12) . .
C32 C31 H31 125.9 . .
N13 C31 H31 125.9 . .
C31 C32 N11 109.9(13) . .
C31 C32 H32 125.1 . .
N11 C32 H32 125.1 . .

loop_
_geom_bond_atom_site_label_1
_geom_bond_atom_site_label_2
_geom_bond_distance
_geom_bond_site_symmetry_2
Cd1 N7 2.291(6) .
Cd1 N3 2.303(6) .
Cd1 N1 2.308(5) .
Cd1 N2 2.317(6) .
Cd1 O4 2.394(5) .
Cd1 N6 2.485(6) .
Cd2 O5 2.212(5) 4_445
Cd2 O2 2.287(5) 7
Cd2 N5 2.344(6) .
Cd2 N10 2.357(6) .
Cd2 N11 2.411(8) .
Cd2 O1 2.528(6) 7
Cd2 C1 2.754(7) 7
O1 C1 1.214(10) .
O1 Cd2 2.528(6) 7
O2 C1 1.282(10) .
O2 Cd2 2.287(5) 7
O3 C5 1.241(8) .
O4 C5 1.261(8) .
O5 C12 1.251(9) .
O5 Cd2 2.212(5) 4_455
O6 C12 1.241(9) .
N1 C10 1.344(8) .
N1 C9 1.348(8) .
N2 C18 1.320(9) .
N2 C20 1.387(9) .
N3 C17 1.353(8) .
N3 C15 1.371(9) .
N4 C18 1.342(9) .
N4 C19 1.353(10) .
N4 H4 0.8600 .
N5 C17 1.332(8) .
N5 C16 1.389(9) .
N6 C23 1.346(9) .
N6 C21 1.387(9) .
N7 C24 1.317(9) .
N7 C26 1.368(9) .
N8 C23 1.338(9) .
N8 C22 1.351(10) .
N8 H8 0.8600 .
N9 C24 1.346(9) .
N9 C25 1.367(10) .
N9 H9 0.8600 .
N10 C29 1.301(10) .
N10 C27 1.405(11) .
N11 C30 1.304(13) .
N11 C32 1.363(14) .
N12 C28 1.353(14) .
N12 C29 1.366(12) .
N12 H12 0.8600 .
N13 C31 1.343(18) .
N13 C30 1.363(13) .
N13 H13 0.8600 .
C1 C2 1.501(9) .
C1 Cd2 2.754(7) 7
C2 C8 1.363(10) .
C2 C3 1.384(10) .
C3 C4 1.389(9) .
C3 H3 0.9300 .
C4 C6 1.404(9) .
C4 C5 1.505(9) .
C6 C7 1.386(9) .
C6 C9 1.496(8) .
C7 C8 1.405(9) .
C7 H7 0.9300 .
C8 H8A 0.9300 .
C9 C14 1.380(9) .
C10 C11 1.384(9) .
C10 H10 0.9300 .
C11 C13 1.360(9) .
C11 C12 1.512(9) .
C13 C14 1.394(9) .
C13 H13A 0.9300 .
C14 H14 0.9300 .
C15 C16 1.357(10) .
C15 H15 0.9300 .
C16 H16 0.9300 .
C17 C18 1.464(9) .
C19 C20 1.366(12) .
C19 H19 0.9300 .
C20 H20 0.9300 .
C21 C22 1.345(11) .
C21 H21 0.9300 .
C22 H22 0.9300 .
C23 C24 1.438(10) .
C25 C26 1.342(11) .
C25 H25 0.9300 .
C26 H26 0.9300 .
C27 C28 1.357(13) .
C27 H27 0.9300 .
C28 H28 0.9300 .
C29 C30 1.416(14) .
C31 C32 1.299(19) .
C31 H31 0.9300 .
C32 H32 0.9300 .

loop_
_geom_hbond_atom_site_label_D
_geom_hbond_atom_site_label_H
_geom_hbond_atom_site_label_A
_geom_hbond_distance_DH
_geom_hbond_distance_HA
_geom_hbond_distance_DA
_geom_hbond_angle_DHA
_geom_hbond_site_symmetry_A
N13 H13 O6 0.86 2.36 3.089(14) 142.5 4_435
N12 H12 O6 0.86 1.88 2.686(10) 155.0 4_435
N9 H9 O4 0.86 1.93 2.742(8) 158.1 5
N8 H8 O3 0.86 1.91 2.766(8) 170.8 5
N4 H4 O2 0.86 1.90 2.745(8) 168.7 7

loop_
_geom_torsion_atom_site_label_1
_geom_torsion_atom_site_label_2
_geom_torsion_atom_site_label_3
_geom_torsion_atom_site_label_4
_geom_torsion
_geom_torsion_site_symmetry_1
N7 Cd1 O4 C5 -104.5(5) .
N3 Cd1 O4 C5 84.1(11) .
N1 Cd1 O4 C5 91.8(5) .
N2 Cd1 O4 C5 -11.9(6) .
N6 Cd1 O4 C5 -176.7(5) .
N7 Cd1 N1 C10 84.0(6) .
N3 Cd1 N1 C10 -60.5(5) .
N2 Cd1 N1 C10 -135.3(5) .
O4 Cd1 N1 C10 121.1(5) .
N6 Cd1 N1 C10 29.5(5) .
N7 Cd1 N1 C9 -78.6(7) .
N3 Cd1 N1 C9 136.9(5) .
N2 Cd1 N1 C9 62.0(6) .
O4 Cd1 N1 C9 -41.6(5) .
N6 Cd1 N1 C9 -133.2(5) .
N7 Cd1 N2 C18 -100.2(5) .
N3 Cd1 N2 C18 5.9(5) .
N1 Cd1 N2 C18 97.0(5) .
O4 Cd1 N2 C18 174.1(5) .
N6 Cd1 N2 C18 -44.4(8) .
N7 Cd1 N2 C20 66.3(9) .
N3 Cd1 N2 C20 172.3(9) .
N1 Cd1 N2 C20 -96.5(9) .
O4 Cd1 N2 C20 -19.5(9) .
N6 Cd1 N2 C20 122.1(8) .
N7 Cd1 N3 C17 85.5(5) .
N1 Cd1 N3 C17 -110.8(4) .
N2 Cd1 N3 C17 -4.0(4) .
O4 Cd1 N3 C17 -103.4(9) .
N6 Cd1 N3 C17 157.1(5) .
N7 Cd1 N3 C15 -91.7(7) .
N1 Cd1 N3 C15 71.9(7) .
N2 Cd1 N3 C15 178.8(8) .
O4 Cd1 N3 C15 79.3(12) .
N6 Cd1 N3 C15 -20.1(7) .
O5 Cd2 N5 C17 157.2(8) 4_445
O2 Cd2 N5 C17 1.4(8) 7
N10 Cd2 N5 C17 -112.1(8) .
N11 Cd2 N5 C17 -102.4(10) .
O1 Cd2 N5 C17 52.7(8) 7
C1 Cd2 N5 C17 25.7(8) 7
O5 Cd2 N5 C16 -33.9(5) 4_445
O2 Cd2 N5 C16 170.4(5) 7
N10 Cd2 N5 C16 56.8(5) .
N11 Cd2 N5 C16 66.5(9) .
O1 Cd2 N5 C16 -138.4(5) 7
C1 Cd2 N5 C16 -165.3(5) 7
N7 Cd1 N6 C23 -0.9(4) .
N3 Cd1 N6 C23 -108.4(5) .
N1 Cd1 N6 C23 155.7(5) .
N2 Cd1 N6 C23 -60.8(7) .
O4 Cd1 N6 C23 82.9(5) .
N7 Cd1 N6 C21 167.9(10) .
N3 Cd1 N6 C21 60.4(10) .
N1 Cd1 N6 C21 -35.6(10) .
N2 Cd1 N6 C21 108.0(10) .
O4 Cd1 N6 C21 -108.4(10) .
N3 Cd1 N7 C24 89.5(5) .
N1 Cd1 N7 C24 -53.5(7) .
N2 Cd1 N7 C24 163.8(5) .
O4 Cd1 N7 C24 -88.8(5) .
N6 Cd1 N7 C24 5.2(5) .
N3 Cd1 N7 C26 -101.8(7) .
N1 Cd1 N7 C26 115.2(8) .
N2 Cd1 N7 C26 -27.5(8) .
O4 Cd1 N7 C26 80.0(8) .
N6 Cd1 N7 C26 173.9(8) .
O5 Cd2 N10 C29 -85.4(6) 4_445
O2 Cd2 N10 C29 86.3(6) 7
N5 Cd2 N10 C29 -179.0(6) .
N11 Cd2 N10 C29 4.1(6) .
O1 Cd2 N10 C29 29.1(8) 7
C1 Cd2 N10 C29 64.6(7) 7
O5 Cd2 N10 C27 85.5(8) 4_445
O2 Cd2 N10 C27 -102.8(8) 7
N5 Cd2 N10 C27 -8.0(8) .
N11 Cd2 N10 C27 175.1(9) .
O1 Cd2 N10 C27 -159.9(7) 7
C1 Cd2 N10 C27 -124.5(8) 7
O5 Cd2 N11 C30 87.4(7) 4_445
O2 Cd2 N11 C30 -117.9(7) 7
N5 Cd2 N11 C30 -13.6(12) .
N10 Cd2 N11 C30 -3.4(7) .
O1 Cd2 N11 C30 -170.9(7) 7
C1 Cd2 N11 C30 -144.7(7) 7
O5 Cd2 N11 C32 -87.2(13) 4_445
O2 Cd2 N11 C32 67.5(13) 7
N5 Cd2 N11 C32 171.8(11) .
N10 Cd2 N11 C32 -177.9(14) .
O1 Cd2 N11 C32 14.6(13) 7
C1 Cd2 N11 C32 40.8(13) 7
Cd2 O1 C1 O2 -5.5(8) 7
Cd2 O1 C1 C2 172.5(7) 7
Cd2 O2 C1 O1 6.1(9) 7
Cd2 O2 C1 C2 -172.0(6) 7
O1 C1 C2 C8 -175.8(8) .
O2 C1 C2 C8 2.3(11) .
Cd2 C1 C2 C8 -36(3) 7
O1 C1 C2 C3 4.4(12) .
O2 C1 C2 C3 -177.5(7) .
Cd2 C1 C2 C3 145(3) 7
C8 C2 C3 C4 -1.5(11) .
C1 C2 C3 C4 178.3(7) .
C2 C3 C4 C6 2.0(11) .
C2 C3 C4 C5 -179.2(6) .
Cd1 O4 C5 O3 133.9(7) .
Cd1 O4 C5 C4 -45.7(8) .
C3 C4 C5 O3 -27.4(10) .
C6 C4 C5 O3 151.2(7) .
C3 C4 C5 O4 152.2(7) .
C6 C4 C5 O4 -29.2(10) .
C3 C4 C6 C7 -0.4(10) .
C5 C4 C6 C7 -179.0(7) .
C3 C4 C6 C9 177.9(7) .
C5 C4 C6 C9 -0.7(11) .
C4 C6 C7 C8 -1.8(11) .
C9 C6 C7 C8 179.7(7) .
C3 C2 C8 C7 -0.8(11) .
C1 C2 C8 C7 179.4(7) .
C6 C7 C8 C2 2.5(12) .
C10 N1 C9 C14 -0.6(9) .
Cd1 N1 C9 C14 161.2(5) .
C10 N1 C9 C6 171.2(6) .
Cd1 N1 C9 C6 -27.0(8) .
C7 C6 C9 N1 -112.1(7) .
C4 C6 C9 N1 69.6(9) .
C7 C6 C9 C14 59.9(9) .
C4 C6 C9 C14 -118.5(8) .
C9 N1 C10 C11 2.8(10) .
Cd1 N1 C10 C11 -161.6(5) .
N1 C10 C11 C13 -2.0(10) .
N1 C10 C11 C12 -178.6(6) .
Cd2 O5 C12 O6 -22.5(9) 4_455
Cd2 O5 C12 C11 153.9(5) 4_455
C13 C11 C12 O6 -3.6(11) .
C10 C11 C12 O6 172.8(7) .
C13 C11 C12 O5 179.8(7) .
C10 C11 C12 O5 -3.8(9) .
C10 C11 C13 C14 -1.0(10) .
C12 C11 C13 C14 175.5(6) .
N1 C9 C14 C13 -2.3(10) .
C6 C9 C14 C13 -174.1(6) .
C11 C13 C14 C9 3.0(11) .
C17 N3 C15 C16 -1.1(8) .
Cd1 N3 C15 C16 176.4(5) .
N3 C15 C16 N5 0.9(9) .
C17 N5 C16 C15 -0.4(8) .
Cd2 N5 C16 C15 -173.6(5) .
C16 N5 C17 N3 -0.3(8) .
Cd2 N5 C17 N3 169.2(5) .
C16 N5 C17 C18 -179.3(7) .
Cd2 N5 C17 C18 -9.8(13) .
C15 N3 C17 N5 0.9(8) .
Cd1 N3 C17 N5 -177.3(4) .
C15 N3 C17 C18 180.0(6) .
Cd1 N3 C17 C18 1.8(7) .
C20 N2 C18 N4 1.1(8) .
Cd1 N2 C18 N4 172.3(5) .
C20 N2 C18 C17 -178.6(7) .
Cd1 N2 C18 C17 -7.5(8) .
C19 N4 C18 N2 -0.4(9) .
C19 N4 C18 C17 179.3(8) .
N5 C17 C18 N2 -177.0(7) .
N3 C17 C18 N2 4.1(10) .
N5 C17 C18 N4 3.3(12) .
N3 C17 C18 N4 -175.6(7) .
C18 N4 C19 C20 -0.5(10) .
N4 C19 C20 N2 1.2(11) .
C18 N2 C20 C19 -1.4(10) .
Cd1 N2 C20 C19 -168.5(7) .
C23 N6 C21 C22 -0.5(9) .
Cd1 N6 C21 C22 -169.6(7) .
N6 C21 C22 N8 0.3(10) .
C23 N8 C22 C21 0.1(9) .
C22 N8 C23 N6 -0.4(9) .
C22 N8 C23 C24 177.0(7) .
C21 N6 C23 N8 0.6(8) .
Cd1 N6 C23 N8 174.4(5) .
C21 N6 C23 C24 -177.0(7) .
Cd1 N6 C23 C24 -3.2(8) .
C26 N7 C24 N9 0.4(8) .
Cd1 N7 C24 N9 172.6(4) .
C26 N7 C24 C23 178.5(6) .
Cd1 N7 C24 C23 -9.3(8) .
C25 N9 C24 N7 -0.6(8) .
C25 N9 C24 C23 -178.6(7) .
N8 C23 C24 N7 -168.4(7) .
N6 C23 C24 N7 8.8(10) .
N8 C23 C24 N9 9.4(12) .
N6 C23 C24 N9 -173.4(6) .
C24 N9 C25 C26 0.6(8) .
N9 C25 C26 N7 -0.3(9) .
C24 N7 C26 C25 0.0(9) .
Cd1 N7 C26 C25 -169.4(6) .
C29 N10 C27 C28 -1.3(10) .
Cd2 N10 C27 C28 -172.8(6) .
C29 N12 C28 C27 -0.9(11) .
N10 C27 C28 N12 1.4(11) .
C27 N10 C29 N12 0.8(10) .
Cd2 N10 C29 N12 174.8(6) .
C27 N10 C29 C30 -178.6(8) .
Cd2 N10 C29 C30 -4.6(10) .
C28 N12 C29 N10 0.1(11) .
C28 N12 C29 C30 179.3(9) .
C32 N11 C30 N13 -0.2(13) .
Cd2 N11 C30 N13 -176.8(7) .
C32 N11 C30 C29 179.1(10) .
Cd2 N11 C30 C29 2.6(12) .
C31 N13 C30 N11 1.2(15) .
C31 N13 C30 C29 -178.1(12) .
N10 C29 C30 N11 1.3(15) .
N12 C29 C30 N11 -177.9(9) .
N10 C29 C30 N13 -179.4(10) .
N12 C29 C30 N13 1.4(17) .
C30 N13 C31 C32 -1.8(19) .
N13 C31 C32 N11 2(2) .
C30 N11 C32 C31 -0.9(17) .
Cd2 N11 C32 C31 173.8(10) .

loop_
_platon_squeeze_void_nr
_platon_squeeze_void_average_x
_platon_squeeze_void_average_y
_platon_squeeze_void_average_z
_platon_squeeze_void_volume
_platon_squeeze_void_count_electrons
_platon_squeeze_void_content
1 0.250 0.915 0.500 200 22 ' '
2 0.250 0.585 1.000 200 22 ' '
3 0.212 0.187 0.308 8 0 ' '
4 0.212 0.312 0.808 8 0 ' '
5 0.288 0.312 0.192 8 0 ' '
6 0.288 0.187 0.692 8 0 ' '
7 0.750 0.085 0.500 200 22 ' '
8 0.750 0.415 1.000 200 22 ' '
9 0.712 0.812 0.308 8 0 ' '
10 0.712 0.687 0.808 8 0 ' '
11 0.788 0.687 0.192 8 0 ' '
12 0.788 0.812 0.692 8 0 ' '
